data_7213989
loop_
_publ_author_name
'Woodall, Christopher H.'
'Brayshaw, Simon K.'
'Schiffers, Stefanie'
'Allan, David R.'
'Parsons, Simon'
'Valiente, Rafael'
'Raithby, Paul R.'

_publ_section_title
;
 High-pressure crystallographic and spectroscopic studies on two molecular
 dithienylethene switches
;
_journal_issue 11
_journal_name_full CrystEngComm
_journal_page_first 2119
_journal_paper_doi 10.1039/c3ce41933a
_journal_volume 16
_journal_year 2014
_chemical_formula_moiety 'C17 H14 F6 S2'
_chemical_formula_sum 'C17 H14 F6 S2'
_chemical_formula_weight 396.42
_chemical_name_common DimethylthiopheneDTE
_chemical_name_systematic
;
 1,2-Bis(2,5-dimethylthiophen-3-yl) perfluorocyclopentene
;
_space_group_IT_number 15
_symmetry_cell_setting monoclinic
_symmetry_space_group_name_Hall '-C 2yc'
_symmetry_space_group_name_H-M 'C 1 2/c 1'
_atom_sites_solution_hydrogens geom
_atom_sites_solution_primary direct
_atom_sites_solution_secondary difmap
_audit_creation_method SHELXL-97
_cell_angle_alpha 90.00
_cell_angle_beta 118.512(15)
_cell_angle_gamma 90.00
_cell_formula_units_Z 4
_cell_length_a 18.4265(46)
_cell_length_b 8.4721(6)
_cell_length_c 10.6330(7)
_cell_measurement_reflns_used 699
_cell_measurement_temperature 293
_cell_measurement_theta_max 28.6911
_cell_measurement_theta_min 2.9697
_cell_volume 1458.6(4)
_computing_cell_refinement
;
CrysAlisPro, Oxford Diffraction Ltd.,
Version 1.171.34.9 (release 08-12-2009 CrysAlis171 .NET)
(compiled Dec  8 2009,17:31:18)
;
_computing_data_collection
;
CrysAlisPro, Oxford Diffraction Ltd.,
Version 1.171.34.9 (release 08-12-2009 CrysAlis171 .NET)
(compiled Dec  8 2009,17:31:18)
;
_computing_data_reduction
;
CrysAlisPro, Oxford Diffraction Ltd.,
Version 1.171.34.9 (release 08-12-2009 CrysAlis171 .NET)
(compiled Dec  8 2009,17:31:18)
;
_computing_structure_refinement 'SHELXL-97 (Sheldrick, 1997)'
_computing_structure_solution 'SIR92 (Altomare et al., 1994)'
_diffrn_ambient_temperature 293
_diffrn_measured_fraction_theta_full 0.266
_diffrn_measured_fraction_theta_max 0.266
_diffrn_measurement_device
;
CrystalLogic Kappa (3 circle)
;
_diffrn_measurement_device_type
;
Rigaku Saturn724+ (2x2 bin mode)
;
_diffrn_measurement_method \w
_diffrn_radiation_monochromator Synchrotron
_diffrn_radiation_type synchrotron
_diffrn_radiation_wavelength 0.6889
_diffrn_reflns_av_R_equivalents 0.0578
_diffrn_reflns_av_sigmaI/netI 0.0512
_diffrn_reflns_limit_h_max 15
_diffrn_reflns_limit_h_min -15
_diffrn_reflns_limit_k_max 9
_diffrn_reflns_limit_k_min -9
_diffrn_reflns_limit_l_max 13
_diffrn_reflns_limit_l_min -13
_diffrn_reflns_number 2070
_diffrn_reflns_theta_full 25.95
_diffrn_reflns_theta_max 25.95
_diffrn_reflns_theta_min 4.53
_exptl_absorpt_coefficient_mu 0.339
_exptl_absorpt_correction_type multi-scan
_exptl_absorpt_process_details
;
CrysAlisPro, Oxford Diffraction Ltd.,
Version 1.171.34.9 (release 08-12-2009 CrysAlis171 .NET)
(compiled Dec  8 2009,17:31:18)
Empirical absorption correction using spherical harmonics,
 implemented in SCALE3 ABSPACK scaling algorithm.
;
_exptl_crystal_colour colourless
_exptl_crystal_density_diffrn 1.805
_exptl_crystal_density_method 'not measured'
_exptl_crystal_description block
_exptl_crystal_F_000 808
_exptl_crystal_size_max 0.12
_exptl_crystal_size_mid 0.11
_exptl_crystal_size_min 0.10
_refine_diff_density_max 0.399
_refine_diff_density_min -0.251
_refine_diff_density_rms 0.054
_refine_ls_extinction_method none
_refine_ls_goodness_of_fit_ref 1.053
_refine_ls_hydrogen_treatment constr
_refine_ls_matrix_type full
_refine_ls_number_parameters 74
_refine_ls_number_reflns 398
_refine_ls_number_restraints 28
_refine_ls_restrained_S_all 1.016
_refine_ls_R_factor_all 0.0832
_refine_ls_R_factor_gt 0.0713
_refine_ls_shift/su_max 0.000
_refine_ls_shift/su_mean 0.000
_refine_ls_structure_factor_coef Fsqd
_refine_ls_weighting_details 'calc w=1/[\s^2^(Fo^2^)+(0.0538P)^2^+1.4525P] where P=(Fo^2^+2Fc^2^)/3'
_refine_ls_weighting_scheme calc
_refine_ls_wR_factor_gt 0.1441
_refine_ls_wR_factor_ref 0.1505
_reflns_number_gt 338
_reflns_number_total 398
_reflns_threshold_expression >2sigma(I)
_cod_data_source_file c3ce41933a.txt
_cod_data_source_block 2.52GPaDimethylthiopheneDTE
_cod_depositor_comments
;
The following automatic conversions were performed:

'_symmetry_cell_setting' value 'Monoclinic' changed to 'monoclinic'
according to
/usr/data/users/saulius/automatic-downloads/current/RSC/lib/dictionaries/cif_core.dic
dictionary named 'cif_core.dic' version 2.4.2 from 2011-04-26.

Automatic conversion script
Id: cif_fix_values 2281 2013-09-26 08:29:07Z andrius 
;
_cod_original_cell_volume 1458.6(5)
_cod_database_code 7213989

loop_
_symmetry_equiv_pos_as_xyz
'x, y, z'
'-x, y, -z+1/2'
'x+1/2, y+1/2, z'
'-x+1/2, y+1/2, -z+1/2'
'-x, -y, -z'
'x, -y, z-1/2'
'-x+1/2, -y+1/2, -z'
'x+1/2, -y+1/2, z-1/2'

loop_
_atom_site_label
_atom_site_type_symbol
_atom_site_fract_x
_atom_site_fract_y
_atom_site_fract_z
_atom_site_U_iso_or_equiv
_atom_site_adp_type
_atom_site_occupancy
_atom_site_symmetry_multiplicity
_atom_site_calc_flag
_atom_site_refinement_flags
_atom_site_disorder_assembly
_atom_site_disorder_group
S1 S 0.3225(4) 0.9782(2) 0.0524(4) 0.035(5) Uani 1 1 d D A .
C1 C 0.4622(7) 0.5948(6) 0.1929(7) 0.0185(18) Uiso 1 1 d D . .
C2A C 0.4370(12) 0.4346(13) 0.1266(14) 0.022(6) Uiso 0.50 1 d PD A 1
C2B C 0.4324(11) 0.4252(15) 0.1531(16) 0.028(6) Uiso 0.50 1 d PD A 2
C3 C 0.5000 0.3235(11) 0.2500 0.024(3) Uiso 1 2 d SD . .
C11 C 0.4320(14) 0.8974(9) 0.3366(14) 0.033(2) Uiso 1 1 d D A .
H11A H 0.4280 0.8075 0.3879 0.049 Uiso 1 1 calc R . .
H11B H 0.4025 0.9845 0.3485 0.049 Uiso 1 1 calc R . .
H11C H 0.4890 0.9257 0.3731 0.049 Uiso 1 1 calc R . .
C12 C 0.3951(11) 0.8576(8) 0.1803(12) 0.0246(18) Uiso 1 1 d D . .
C13 C 0.4058(12) 0.7249(8) 0.1167(12) 0.0252(19) Uiso 1 1 d D A .
C14 C 0.3547(15) 0.7248(8) -0.0348(16) 0.028(2) Uiso 1 1 d D . .
H14 H 0.3555 0.6439 -0.0933 0.034 Uiso 1 1 calc R A .
C15 C 0.3048(13) 0.8529(9) -0.0864(14) 0.030(2) Uiso 1 1 d D A .
C16 C 0.2432(17) 0.8848(10) -0.2360(17) 0.045(3) Uiso 1 1 d . . .
H16A H 0.2504 0.9903 -0.2610 0.068 Uiso 1 1 calc R A .
H16B H 0.1887 0.8736 -0.2467 0.068 Uiso 1 1 calc R . .
H16C H 0.2504 0.8112 -0.2978 0.068 Uiso 1 1 calc R . .
F1A F 0.4483(16) 0.4172(9) 0.0109(16) 0.022(2) Uiso 0.50 1 d PD A 1
F2A F 0.3585(16) 0.3973(12) 0.0867(17) 0.041(3) Uiso 0.50 1 d PD A 1
F1B F 0.4136(17) 0.3923(11) 0.0191(18) 0.035(3) Uiso 0.50 1 d PD A 2
F2B F 0.3638(16) 0.3940(12) 0.1647(18) 0.048(3) Uiso 0.50 1 d PD A 2
F3A F 0.5452(14) 0.2633(12) 0.1797(17) 0.043(3) Uiso 0.50 1 d PD A -1
F3B F 0.4817(17) 0.1997(11) 0.2975(18) 0.043(3) Uiso 0.50 1 d PD A -1

loop_
_atom_site_aniso_label
_atom_site_aniso_U_11
_atom_site_aniso_U_22
_atom_site_aniso_U_33
_atom_site_aniso_U_23
_atom_site_aniso_U_13
_atom_site_aniso_U_12
S1 0.044(15) 0.0317(12) 0.037(5) 0.0118(14) 0.025(9) 0.012(2)

loop_
_atom_type_symbol
_atom_type_description
_atom_type_scat_dispersion_real
_atom_type_scat_dispersion_imag
_atom_type_scat_source
C C 0.0029 0.0015 'International Tables Vol C Tables 4.2.6.8 and 6.1.1.4'
H H 0.0000 0.0000 'International Tables Vol C Tables 4.2.6.8 and 6.1.1.4'
F F 0.0165 0.0096 'International Tables Vol C Tables 4.2.6.8 and 6.1.1.4'
S S 0.1188 0.1164 'International Tables Vol C Tables 4.2.6.8 and 6.1.1.4'

loop_
_geom_angle_atom_site_label_1
_geom_angle_atom_site_label_2
_geom_angle_atom_site_label_3
_geom_angle
_geom_angle_site_symmetry_1
_geom_angle_site_symmetry_3
C12 S1 C15 94.0(8) . .
C1 C1 C13 131.0(7) 2_655 .
C1 C1 C2A 112.4(8) 2_655 .
C13 C1 C2A 116.3(11) . .
C1 C1 C2B 109.4(6) 2_655 .
C13 C1 C2B 119.3(11) . .
F2A C2A F1A 107.5(17) . .
F2A C2A C1 114.1(12) . .
F1A C2A C1 112.3(12) . .
F2A C2A C3 112.1(14) . .
F1A C2A C3 108.6(13) . .
C1 C2A C3 102.1(12) . .
F1B C2B F2B 106.3(17) . .
F1B C2B C3 109.4(16) . .
F2B C2B C3 109.9(16) . .
F1B C2B C1 111.8(13) . .
F2B C2B C1 112.7(12) . .
C3 C2B C1 106.7(13) . .
F3B C3 F3B 69.6(13) 2_655 .
F3B C3 F3A 103.9(12) 2_655 2_655
F3B C3 F3A 103.9(12) . .
F3A C3 F3A 138.9(12) 2_655 .
F3B C3 C2B 117.8(15) 2_655 2_655
F3B C3 C2B 120.2(13) . 2_655
F3A C3 C2B 110.5(11) 2_655 2_655
F3A C3 C2B 93.7(13) . 2_655
F3B C3 C2B 120.2(13) 2_655 .
F3B C3 C2B 117.8(15) . .
F3A C3 C2B 93.7(13) 2_655 .
F3A C3 C2B 110.5(11) . .
C2B C3 C2B 107.6(15) 2_655 .
F3B C3 C2A 126.1(15) 2_655 2_655
F3B C3 C2A 112.9(11) . 2_655
F3A C3 C2A 99.0(10) 2_655 2_655
F3A C3 C2A 105.2(13) . 2_655
C2B C3 C2A 106.0(13) . 2_655
F3B C3 C2A 112.9(11) 2_655 .
F3B C3 C2A 126.1(15) . .
F3A C3 C2A 105.2(13) 2_655 .
F3A C3 C2A 99.0(10) . .
C2B C3 C2A 106.0(13) 2_655 .
C2A C3 C2A 106.9(14) 2_655 .
C13 C12 C11 129.3(12) . .
C13 C12 S1 109.7(10) . .
C11 C12 S1 120.8(9) . .
C12 C13 C14 112.6(11) . .
C12 C13 C1 125.0(11) . .
C14 C13 C1 122.3(8) . .
C15 C14 C13 114.2(9) . .
C14 C15 C16 127.4(9) . .
C14 C15 S1 109.4(12) . .
C16 C15 S1 123.2(10) . .

loop_
_geom_bond_atom_site_label_1
_geom_bond_atom_site_label_2
_geom_bond_distance
_geom_bond_site_symmetry_2
S1 C12 1.72(2) .
S1 C15 1.719(10) .
C1 C1 1.34(3) 2_655
C1 C13 1.465(16) .
C1 C2A 1.497(12) .
C1 C2B 1.524(15) .
C2A F2A 1.34(2) .
C2A F1A 1.351(16) .
C2A C3 1.582(17) .
C2B F1B 1.325(17) .
C2B F2B 1.35(2) .
C2B C3 1.460(17) .
C3 F3B 1.277(10) 2_655
C3 F3B 1.277(10) .
C3 F3A 1.452(14) 2_655
C3 F3A 1.452(14) .
C3 C2B 1.460(17) 2_655
C3 C2A 1.582(17) 2_655
C11 C12 1.503(19) .
C12 C13 1.373(10) .
C13 C14 1.43(3) .
C14 C15 1.36(2) .
C15 C16 1.47(3) .

loop_
_geom_torsion_atom_site_label_1
_geom_torsion_atom_site_label_2
_geom_torsion_atom_site_label_3
_geom_torsion_atom_site_label_4
_geom_torsion
_geom_torsion_site_symmetry_1
_geom_torsion_site_symmetry_4
C1 C1 C2A F2A 138.3(13) 2_655 .
C13 C1 C2A F2A -47.5(16) . .
C2B C1 C2A F2A 59(4) . .
C1 C1 C2A F1A -99.0(17) 2_655 .
C13 C1 C2A F1A 75.2(19) . .
C2B C1 C2A F1A -178(4) . .
C1 C1 C2A C3 17.1(15) 2_655 .
C13 C1 C2A C3 -168.7(8) . .
C2B C1 C2A C3 -62(3) . .
C1 C1 C2B F1B -122.8(17) 2_655 .
C13 C1 C2B F1B 63(2) . .
C2A C1 C2B F1B -17(3) . .
C1 C1 C2B F2B 117.4(15) 2_655 .
C13 C1 C2B F2B -56.9(17) . .
C2A C1 C2B F2B -137(4) . .
C1 C1 C2B C3 -3.3(16) 2_655 .
C13 C1 C2B C3 -177.6(8) . .
C2A C1 C2B C3 103(4) . .
F1B C2B C3 F3B -16(2) . 2_655
F2B C2B C3 F3B 99.9(17) . 2_655
C1 C2B C3 F3B -137.6(13) . 2_655
F1B C2B C3 F3B -97.9(17) . .
F2B C2B C3 F3B 18.4(15) . .
C1 C2B C3 F3B 141.0(10) . .
F1B C2B C3 F3A -124.9(16) . 2_655
F2B C2B C3 F3A -8.5(13) . 2_655
C1 C2B C3 F3A 114.0(13) . 2_655
F1B C2B C3 F3A 21.2(18) . .
F2B C2B C3 F3A 137.6(14) . .
C1 C2B C3 F3A -99.9(14) . .
F1B C2B C3 C2B 122.3(19) . 2_655
F2B C2B C3 C2B -121.4(15) . 2_655
C1 C2B C3 C2B 1.1(5) . 2_655
F1B C2B C3 C2A 134.7(15) . 2_655
F2B C2B C3 C2A -109.0(12) . 2_655
C1 C2B C3 C2A 13.5(14) . 2_655
F1B C2B C3 C2A 38(4) . .
F2B C2B C3 C2A 155(4) . .
C1 C2B C3 C2A -83(4) . .
F2A C2A C3 F3B 88.9(16) . 2_655
F1A C2A C3 F3B -29.7(19) . 2_655
C1 C2A C3 F3B -148.5(13) . 2_655
F2A C2A C3 F3B 8.2(15) . .
F1A C2A C3 F3B -110.5(15) . .
C1 C2A C3 F3B 130.8(12) . .
F2A C2A C3 F3A -23.7(12) . 2_655
F1A C2A C3 F3A -142.3(13) . 2_655
C1 C2A C3 F3A 98.9(13) . 2_655
F2A C2A C3 F3A 122.8(13) . .
F1A C2A C3 F3A 4.1(16) . .
C1 C2A C3 F3A -114.7(13) . .
F2A C2A C3 C2B -140.7(13) . 2_655
F1A C2A C3 C2B 100.7(15) . 2_655
C1 C2A C3 C2B -18.1(13) . 2_655
F2A C2A C3 C2B -41(4) . .
F1A C2A C3 C2B -160(5) . .
C1 C2A C3 C2B 81(4) . .
F2A C2A C3 C2A -128.3(13) . 2_655
F1A C2A C3 C2A 113.1(16) . 2_655
C1 C2A C3 C2A -5.7(5) . 2_655
C15 S1 C12 C13 0.6(11) . .
C15 S1 C12 C11 -174.8(12) . .
C11 C12 C13 C14 175.0(14) . .
S1 C12 C13 C14 0.2(16) . .
C11 C12 C13 C1 -4(2) . .
S1 C12 C13 C1 -179.2(10) . .
C1 C1 C13 C12 -37(2) 2_655 .
C2A C1 C13 C12 149.8(15) . .
C2B C1 C13 C12 135.6(16) . .
C1 C1 C13 C14 143.3(15) 2_655 .
C2A C1 C13 C14 -29.5(17) . .
C2B C1 C13 C14 -43.7(17) . .
C12 C13 C14 C15 -1(2) . .
C1 C13 C14 C15 178.3(12) . .
C13 C14 C15 C16 -177.6(14) . .
C13 C14 C15 S1 1.5(17) . .
C12 S1 C15 C14 -1.2(12) . .
C12 S1 C15 C16 178.0(14) . .
